data_1555781
loop_
_publ_author_name
'Shen, Minxing'
'Kretschmer, Manuel'
'Brill, Zachary G.'
'Snyder, Scott A.'

_publ_section_title
;
 Strategies for the Total Synthesis of Diverse Bromo-Chamigrenes.
;
_journal_issue 19
_journal_name_full 'Organic letters'
_journal_page_first 5018
_journal_page_last 5021
_journal_paper_doi 10.1021/acs.orglett.6b02478
_journal_volume 18
_journal_year 2016
_chemical_absolute_configuration ad
_chemical_formula_moiety 'C15 H25 Br O2'
_chemical_formula_sum 'C15 H25 Br O2'
_chemical_formula_weight 317.26
_space_group_crystal_system orthorhombic
_space_group_IT_number 33
_space_group_name_Hall 'P 2c -2n'
_space_group_name_H-M_alt 'P n a 21'
_atom_sites_solution_hydrogens geom
_atom_sites_solution_primary dual
_atom_sites_solution_secondary difmap
_audit_creation_date 2016-07-20
_audit_creation_method
;
Olex2 1.2
(compiled 2016.02.19 svn.r3266 for OlexSys, GUI svn.r5155)
;
_cell_angle_alpha 90
_cell_angle_beta 90
_cell_angle_gamma 90
_cell_formula_units_Z 8
_cell_length_a 10.9219(7)
_cell_length_b 22.3462(14)
_cell_length_c 13.7789(9)
_cell_measurement_reflns_used 7901
_cell_measurement_temperature 100(2)
_cell_measurement_theta_max 26.29
_cell_measurement_theta_min 2.55
_cell_volume 3362.9(4)
_computing_cell_refinement 'SAINT V.8.35A (Bruker AXS Inc., 2013)'
_computing_data_collection 'APEX3 v.2015.9-0 (Bruker AXS Inc., 2015)'
_computing_data_reduction 'SAINT V.8.35A (Bruker AXS Inc., 2013)'
_computing_molecular_graphics
;
OLEX2: a complete structure solution, refinement and analysis program 
Dolomanov et al., 2009

Mercury: visualization and analysis of crystal structures
Macrae, et al., 2006

O. V. Dolomanov, L. J. Bourhis, R. J. Gildea, J. A. K. Howard and H. Puschmann.
J. Appl. Cryst. (2009). 42, 339-341;

C. F. Macrae, P. R. Edgington, P. McCabe, E. Pidcock, G. P. Shields, R. Taylor,
M. Towler and J. van de Streek, J. Appl. Cryst. (2006). 39, 453-457.
;
_computing_publication_material
;
 APEX3 v.2015.5-2 (Bruker AXS Inc., 2015)
 OLEX2 (Dolomanov et al., 2009)
;
_computing_structure_refinement 'XL-2014/7 (Sheldrick, 2015b)'
_computing_structure_solution 'XT 2014/5 (Sheldrick, 2015a)'
_diffrn_ambient_temperature 100(2)
_diffrn_detector_area_resol_mean 10.4167
_diffrn_measured_fraction_theta_full 0.999
_diffrn_measured_fraction_theta_max 0.996
_diffrn_measurement_device_type 'Bruker D8 Venture PHOTON 100 CMOS'
_diffrn_measurement_method 'omega and phi scans'
_diffrn_radiation_monochromator mirrors
_diffrn_radiation_type MoK\a
_diffrn_radiation_wavelength 0.71073
_diffrn_reflns_av_R_equivalents 0.0570
_diffrn_reflns_av_unetI/netI 0.0665
_diffrn_reflns_Laue_measured_fraction_full 0.999
_diffrn_reflns_Laue_measured_fraction_max 0.996
_diffrn_reflns_limit_h_max 13
_diffrn_reflns_limit_h_min -13
_diffrn_reflns_limit_k_max 25
_diffrn_reflns_limit_k_min -27
_diffrn_reflns_limit_l_max 17
_diffrn_reflns_limit_l_min -16
_diffrn_reflns_number 29250
_diffrn_reflns_point_group_measured_fraction_full 1.000
_diffrn_reflns_point_group_measured_fraction_max 0.997
_diffrn_reflns_theta_full 25.242
_diffrn_reflns_theta_max 26.461
_diffrn_reflns_theta_min 2.075
_diffrn_source 'INCOATEC ImuS micro-focus source'
_diffrn_standards_number 0
_exptl_absorpt_coefficient_mu 2.439
_exptl_absorpt_correction_T_max 0.7454
_exptl_absorpt_correction_T_min 0.6019
_exptl_absorpt_correction_type multi-scan
_exptl_absorpt_process_details
;
SADABS-2014/4 (Bruker,2014/4) was used for absorption correction.
wR2(int) was 0.1463 before and 0.0493 after correction.
The Ratio of minimum to maximum transmission is 0.8075.
The \l/2 correction factor is 0.00150.
;
_exptl_crystal_colour colourless
_exptl_crystal_colour_primary colourless
_exptl_crystal_density_diffrn 1.253
_exptl_crystal_description needle
_exptl_crystal_F_000 1328
_exptl_crystal_size_max 0.42
_exptl_crystal_size_mid 0.1
_exptl_crystal_size_min 0.1
_refine_diff_density_max 0.582
_refine_diff_density_min -0.500
_refine_diff_density_rms 0.080
_refine_ls_abs_structure_details
;
 Flack x determined using 1734 quotients [(I+)-(I-)]/[(I+)+(I-)]
 (Parsons, Flack and Wagner, Acta Cryst. B69 (2013) 249-259).
;
_refine_ls_abs_structure_Flack 0.008(8)
_refine_ls_extinction_method none
_refine_ls_goodness_of_fit_ref 1.016
_refine_ls_hydrogen_treatment constr
_refine_ls_matrix_type full
_refine_ls_number_parameters 336
_refine_ls_number_reflns 6890
_refine_ls_number_restraints 1
_refine_ls_restrained_S_all 1.016
_refine_ls_R_factor_all 0.0848
_refine_ls_R_factor_gt 0.0452
_refine_ls_shift/su_max 0.001
_refine_ls_shift/su_mean 0.000
_refine_ls_structure_factor_coef Fsqd
_refine_ls_weighting_details 'w=1/[\s^2^(Fo^2^)+(0.0590P)^2^] where P=(Fo^2^+2Fc^2^)/3'
_refine_ls_weighting_scheme calc
_refine_ls_wR_factor_gt 0.0983
_refine_ls_wR_factor_ref 0.1115
_reflns_Friedel_coverage 0.917
_reflns_Friedel_fraction_full 1.000
_reflns_Friedel_fraction_max 0.997
_reflns_number_gt 4769
_reflns_number_total 6890
_reflns_threshold_expression 'I > 2\s(I)'
_cod_data_source_file ol6b02478_si_004.cif
_cod_data_source_block 0265_minxing_b_sq
_cod_database_code 1555781
_shelx_space_group_comment
;
The symmetry employed for this shelxl refinement is uniquely defined
by the following loop, which should always be used as a source of
symmetry information in preference to the above space-group names.
They are only intended as comments.
;
_shelx_estimated_absorpt_t_max 0.792
_shelx_estimated_absorpt_t_min 0.427
_olex2_refinement_description
;
1. Twinned data refinement
 Scales: 0.551(18) 0.449(18)
2. Fixed Uiso
 At 1.2 times of:
  All C(H) groups, All C(H,H) groups
 At 1.5 times of:
  All C(H,H,H) groups, All O(H) groups
3.a Ternary CH refined with riding coordinates:
 C1(H1A), C14(H14), C16(H16), C26(H26)
3.b Secondary CH2 refined with riding coordinates:
 C2(H2A,H2B), C3(H3A,H3B), C10(H10A,H10B), C11(H11A,H11B), C15(H15A,H15B),
 C17(H17A,H17B), C18(H18A,H18B), C25(H25A,H25B), C29(H29A,H29B), C30(H30A,H30B)
3.c X=CH2 refined with riding coordinates:
 C5(H5A,H5B), C20(H20A,H20B)
3.d Idealised Me refined as rotating group:
 C8(H8A,H8B,H8C), C9(H9A,H9B,H9C), C13(H13A,H13B,H13C), C23(H23A,H23B,H23C),
 C24(H24A,H24B,H24C), C28(H28A,H28B,H28C)
3.e Idealised tetrahedral OH refined as rotating group:
 O1(H1), O2(H2), O3(H3), O4(H4)
;
_shelx_shelxl_version_number 2014/7
_olex2_submission_special_instructions 'No special instructions were received'

loop_
_space_group_symop_operation_xyz
'x, y, z'
'-x, -y, z+1/2'
'x+1/2, -y+1/2, z'
'-x+1/2, y+1/2, z+1/2'

loop_
_atom_site_label
_atom_site_type_symbol
_atom_site_fract_x
_atom_site_fract_y
_atom_site_fract_z
_atom_site_U_iso_or_equiv
_atom_site_adp_type
_atom_site_occupancy
_atom_site_site_symmetry_order
_atom_site_calc_flag
_atom_site_refinement_flags_posn
Br1 Br 1.15183(6) 1.05145(4) 0.71682(5) 0.0353(3) Uani 1 1 d .
O1 O 1.0489(4) 0.7318(2) 0.7036(4) 0.0229(12) Uani 1 1 d .
H1 H 1.0064 0.7333 0.6529 0.034 Uiso 1 1 calc GR
O2 O 0.7909(4) 0.74519(19) 0.6895(4) 0.0233(13) Uani 1 1 d .
H2 H 0.7158 0.7497 0.7005 0.035 Uiso 1 1 calc GR
Br2 Br 0.66606(6) 1.05074(4) 0.48413(5) 0.0340(3) Uani 1 1 d .
O3 O 0.5126(4) 0.7396(2) 0.5088(4) 0.0226(13) Uani 1 1 d .
H3 H 0.5886 0.7365 0.5008 0.034 Uiso 1 1 calc GR
O4 O 0.2576(4) 0.7590(2) 0.4978(4) 0.0227(11) Uani 1 1 d .
H4 H 0.2906 0.7523 0.5518 0.034 Uiso 1 1 calc GR
C1 C 1.0867(6) 0.9796(3) 0.7841(7) 0.028(2) Uani 1 1 d .
H1A H 1.1585 0.9563 0.8085 0.034 Uiso 1 1 calc R
C2 C 1.0145(7) 1.0004(4) 0.8726(7) 0.031(2) Uani 1 1 d .
H2A H 1.0675 1.0251 0.9148 0.038 Uiso 1 1 calc R
H2B H 0.9441 1.0251 0.8516 0.038 Uiso 1 1 calc R
C3 C 0.9697(7) 0.9471(3) 0.9276(6) 0.029(2) Uani 1 1 d .
H3A H 0.9176 0.9604 0.9822 0.034 Uiso 1 1 calc R
H3B H 1.0404 0.9250 0.9549 0.034 Uiso 1 1 calc R
C4 C 0.8967(6) 0.9058(3) 0.8621(6) 0.0203(19) Uani 1 1 d .
C5 C 0.7800(6) 0.8973(3) 0.8781(7) 0.029(2) Uani 1 1 d .
H5A H 0.7409 0.9170 0.9308 0.035 Uiso 1 1 calc R
H5B H 0.7343 0.8715 0.8370 0.035 Uiso 1 1 calc R
C6 C 0.9706(5) 0.8824(3) 0.7747(6) 0.0189(19) Uani 1 1 d .
C7 C 1.0146(5) 0.9382(3) 0.7138(7) 0.0170(16) Uani 1 1 d .
C8 C 0.9049(6) 0.9714(3) 0.6707(6) 0.0233(19) Uani 1 1 d .
H8A H 0.8416 0.9762 0.7206 0.035 Uiso 1 1 calc GR
H8B H 0.8716 0.9485 0.6162 0.035 Uiso 1 1 calc GR
H8C H 0.9311 1.0109 0.6478 0.035 Uiso 1 1 calc GR
C9 C 1.1004(6) 0.9202(3) 0.6315(6) 0.023(2) Uani 1 1 d .
H9A H 1.1130 0.9544 0.5881 0.034 Uiso 1 1 calc GR
H9B H 1.0641 0.8870 0.5949 0.034 Uiso 1 1 calc GR
H9C H 1.1793 0.9075 0.6585 0.034 Uiso 1 1 calc GR
C10 C 1.0813(5) 0.8448(3) 0.8117(6) 0.0171(19) Uani 1 1 d .
H10A H 1.1391 0.8388 0.7573 0.021 Uiso 1 1 calc R
H10B H 1.1245 0.8679 0.8626 0.021 Uiso 1 1 calc R
C11 C 1.0464(6) 0.7848(3) 0.8523(6) 0.021(2) Uani 1 1 d .
H11A H 1.1224 0.7632 0.8699 0.026 Uiso 1 1 calc R
H11B H 0.9996 0.7914 0.9130 0.026 Uiso 1 1 calc R
C12 C 0.9721(5) 0.7451(3) 0.7873(6) 0.0192(18) Uani 1 1 d .
C13 C 0.9367(6) 0.6864(3) 0.8364(8) 0.028(2) Uani 1 1 d .
H13A H 1.0106 0.6663 0.8601 0.042 Uiso 1 1 calc GR
H13B H 0.8948 0.6606 0.7896 0.042 Uiso 1 1 calc GR
H13C H 0.8819 0.6947 0.8911 0.042 Uiso 1 1 calc GR
C14 C 0.8592(5) 0.7797(3) 0.7562(7) 0.019(2) Uani 1 1 d .
H14 H 0.8072 0.7864 0.8149 0.023 Uiso 1 1 calc R
C15 C 0.8892(5) 0.8416(3) 0.7115(7) 0.0192(17) Uani 1 1 d .
H15A H 0.9307 0.8353 0.6484 0.023 Uiso 1 1 calc R
H15B H 0.8113 0.8628 0.6983 0.023 Uiso 1 1 calc R
C16 C 0.5973(6) 0.9803(3) 0.4150(6) 0.0184(19) Uani 1 1 d .
H16 H 0.6676 0.9543 0.3952 0.022 Uiso 1 1 calc R
C17 C 0.5376(7) 1.0028(3) 0.3242(7) 0.030(2) Uani 1 1 d .
H17A H 0.5970 1.0266 0.2860 0.036 Uiso 1 1 calc R
H17B H 0.4677 1.0290 0.3411 0.036 Uiso 1 1 calc R
C18 C 0.4913(7) 0.9485(3) 0.2621(7) 0.032(2) Uani 1 1 d .
H18A H 0.4452 0.9631 0.2050 0.038 Uiso 1 1 calc R
H18B H 0.5618 0.9247 0.2388 0.038 Uiso 1 1 calc R
C19 C 0.4099(6) 0.9106(3) 0.3252(7) 0.023(2) Uani 1 1 d .
C20 C 0.2951(7) 0.9039(3) 0.3001(7) 0.034(2) Uani 1 1 d .
H20A H 0.2650 0.9229 0.2432 0.041 Uiso 1 1 calc R
H20B H 0.2420 0.8802 0.3388 0.041 Uiso 1 1 calc R
C21 C 0.4671(5) 0.8863(3) 0.4191(6) 0.0193(18) Uani 1 1 d .
C22 C 0.5152(5) 0.9432(3) 0.4817(8) 0.0200(17) Uani 1 1 d .
C23 C 0.4046(6) 0.9791(3) 0.5174(7) 0.028(2) Uani 1 1 d .
H23A H 0.3662 0.9580 0.5719 0.042 Uiso 1 1 calc GR
H23B H 0.3453 0.9833 0.4645 0.042 Uiso 1 1 calc GR
H23C H 0.4315 1.0188 0.5388 0.042 Uiso 1 1 calc GR
C24 C 0.5898(7) 0.9226(3) 0.5706(6) 0.025(2) Uani 1 1 d .
H24A H 0.6683 0.9061 0.5490 0.038 Uiso 1 1 calc GR
H24B H 0.5439 0.8919 0.6059 0.038 Uiso 1 1 calc GR
H24C H 0.6047 0.9569 0.6135 0.038 Uiso 1 1 calc GR
C25 C 0.3754(5) 0.8492(3) 0.4777(7) 0.0173(16) Uani 1 1 d .
H25A H 0.4094 0.8430 0.5436 0.021 Uiso 1 1 calc R
H25B H 0.2991 0.8727 0.4848 0.021 Uiso 1 1 calc R
C26 C 0.3434(5) 0.7889(4) 0.4354(7) 0.0178(19) Uani 1 1 d .
H26 H 0.3019 0.7960 0.3717 0.021 Uiso 1 1 calc R
C27 C 0.4545(6) 0.7505(3) 0.4167(6) 0.0189(18) Uani 1 1 d .
C28 C 0.4231(6) 0.6896(3) 0.3735(7) 0.030(2) Uani 1 1 d .
H28A H 0.4977 0.6654 0.3685 0.044 Uiso 1 1 calc GR
H28B H 0.3876 0.6950 0.3087 0.044 Uiso 1 1 calc GR
H28C H 0.3638 0.6692 0.4154 0.044 Uiso 1 1 calc GR
C29 C 0.5376(6) 0.7857(3) 0.3466(7) 0.0206(19) Uani 1 1 d .
H29A H 0.4927 0.7946 0.2859 0.025 Uiso 1 1 calc R
H29B H 0.6106 0.7615 0.3301 0.025 Uiso 1 1 calc R
C30 C 0.5776(5) 0.8448(3) 0.3963(6) 0.0185(19) Uani 1 1 d .
H30A H 0.6354 0.8662 0.3532 0.022 Uiso 1 1 calc R
H30B H 0.6211 0.8353 0.4574 0.022 Uiso 1 1 calc R

loop_
_atom_site_aniso_label
_atom_site_aniso_U_11
_atom_site_aniso_U_22
_atom_site_aniso_U_33
_atom_site_aniso_U_23
_atom_site_aniso_U_13
_atom_site_aniso_U_12
Br1 0.0357(4) 0.0218(5) 0.0485(7) 0.0029(6) -0.0093(4) -0.0096(3)
O1 0.013(2) 0.023(3) 0.033(3) -0.003(2) 0.004(2) -0.001(2)
O2 0.009(2) 0.017(2) 0.044(3) -0.009(2) -0.001(2) -0.001(2)
Br2 0.0341(4) 0.0226(5) 0.0453(7) 0.0016(6) 0.0080(4) -0.0078(3)
O3 0.011(2) 0.018(2) 0.039(4) 0.011(2) -0.002(2) -0.0017(19)
O4 0.010(2) 0.023(3) 0.034(3) 0.000(2) 0.000(2) -0.0026(18)
C1 0.023(4) 0.020(5) 0.042(6) -0.004(5) -0.007(4) -0.001(3)
C2 0.031(4) 0.030(5) 0.034(5) -0.020(4) -0.004(4) -0.001(3)
C3 0.034(4) 0.028(5) 0.024(5) -0.015(4) 0.004(4) 0.002(4)
C4 0.021(3) 0.017(4) 0.023(5) -0.006(3) 0.005(3) 0.002(3)
C5 0.027(4) 0.025(4) 0.035(5) -0.015(4) 0.007(4) 0.004(3)
C6 0.011(3) 0.021(4) 0.025(5) -0.005(4) 0.001(3) 0.003(3)
C7 0.019(3) 0.009(3) 0.023(4) -0.007(4) -0.006(4) 0.001(2)
C8 0.019(4) 0.021(4) 0.030(5) 0.000(4) -0.013(3) 0.003(3)
C9 0.021(3) 0.018(4) 0.030(6) 0.003(4) -0.004(4) 0.000(3)
C10 0.009(3) 0.013(4) 0.030(5) -0.004(4) 0.001(3) 0.001(3)
C11 0.013(3) 0.035(6) 0.016(5) 0.002(4) 0.002(3) 0.002(3)
C12 0.010(3) 0.015(4) 0.033(5) -0.002(4) 0.003(3) 0.004(3)
C13 0.020(3) 0.016(4) 0.048(6) 0.005(4) 0.006(4) -0.002(3)
C14 0.009(3) 0.016(4) 0.033(5) -0.003(3) 0.001(3) -0.002(3)
C15 0.010(3) 0.020(4) 0.027(5) -0.006(4) 0.000(4) 0.001(3)
C16 0.022(4) 0.011(4) 0.022(5) -0.007(4) 0.004(3) -0.004(3)
C17 0.030(4) 0.013(4) 0.047(6) -0.001(4) 0.006(4) -0.001(3)
C18 0.036(4) 0.023(5) 0.037(6) 0.006(4) 0.006(4) 0.008(4)
C19 0.020(3) 0.018(4) 0.032(5) -0.002(4) 0.002(3) 0.004(3)
C20 0.041(4) 0.022(4) 0.038(5) 0.010(4) -0.006(4) 0.006(4)
C21 0.017(3) 0.015(4) 0.026(5) 0.005(4) 0.002(3) -0.003(3)
C22 0.012(3) 0.015(4) 0.033(5) -0.003(5) 0.001(4) -0.002(3)
C23 0.020(3) 0.022(4) 0.042(6) -0.003(4) 0.002(3) -0.001(3)
C24 0.023(3) 0.020(4) 0.032(6) 0.002(4) 0.002(4) -0.008(3)
C25 0.009(3) 0.016(4) 0.026(5) -0.004(4) -0.004(4) 0.002(2)
C26 0.012(3) 0.016(4) 0.025(5) 0.006(4) 0.002(3) -0.001(3)
C27 0.011(3) 0.018(4) 0.028(5) -0.003(4) -0.005(3) -0.002(3)
C28 0.020(4) 0.024(5) 0.044(6) -0.007(4) 0.001(4) -0.001(3)
C29 0.010(3) 0.010(4) 0.041(5) -0.001(4) -0.006(3) 0.005(3)
C30 0.011(3) 0.019(4) 0.026(5) 0.003(4) 0.009(3) 0.003(3)

loop_
_atom_type_symbol
_atom_type_description
_atom_type_scat_dispersion_real
_atom_type_scat_dispersion_imag
_atom_type_scat_source
C C 0.0033 0.0016 'International Tables Vol C Tables 4.2.6.8 and 6.1.1.4'
H H 0.0000 0.0000 'International Tables Vol C Tables 4.2.6.8 and 6.1.1.4'
Br Br -0.2901 2.4595 'International Tables Vol C Tables 4.2.6.8 and 6.1.1.4'
O O 0.0106 0.0060 'International Tables Vol C Tables 4.2.6.8 and 6.1.1.4'

loop_
_geom_angle_atom_site_label_1
_geom_angle_atom_site_label_2
_geom_angle_atom_site_label_3
_geom_angle
C12 O1 H1 109.5
C14 O2 H2 109.5
C27 O3 H3 109.5
C26 O4 H4 109.5
Br1 C1 H1A 107.3
C2 C1 Br1 108.2(5)
C2 C1 H1A 107.3
C2 C1 C7 114.8(6)
C7 C1 Br1 111.8(6)
C7 C1 H1A 107.3
C1 C2 H2A 109.8
C1 C2 H2B 109.8
H2A C2 H2B 108.2
C3 C2 C1 109.4(7)
C3 C2 H2A 109.8
C3 C2 H2B 109.8
C2 C3 H3A 109.5
C2 C3 H3B 109.5
C2 C3 C4 110.8(7)
H3A C3 H3B 108.1
C4 C3 H3A 109.5
C4 C3 H3B 109.5
C3 C4 C6 113.3(6)
C5 C4 C3 120.0(6)
C5 C4 C6 126.4(7)
C4 C5 H5A 120.0
C4 C5 H5B 120.0
H5A C5 H5B 120.0
C4 C6 C7 107.9(6)
C4 C6 C10 109.5(6)
C4 C6 C15 109.9(5)
C10 C6 C7 111.3(5)
C15 C6 C7 110.0(7)
C15 C6 C10 108.3(6)
C1 C7 C6 107.0(7)
C8 C7 C1 110.5(6)
C8 C7 C6 110.6(5)
C9 C7 C1 108.0(5)
C9 C7 C6 112.0(5)
C9 C7 C8 108.7(7)
C7 C8 H8A 109.5
C7 C8 H8B 109.5
C7 C8 H8C 109.5
H8A C8 H8B 109.5
H8A C8 H8C 109.5
H8B C8 H8C 109.5
C7 C9 H9A 109.5
C7 C9 H9B 109.5
C7 C9 H9C 109.5
H9A C9 H9B 109.5
H9A C9 H9C 109.5
H9B C9 H9C 109.5
C6 C10 H10A 108.8
C6 C10 H10B 108.8
H10A C10 H10B 107.7
C11 C10 C6 114.0(5)
C11 C10 H10A 108.8
C11 C10 H10B 108.8
C10 C11 H11A 108.2
C10 C11 H11B 108.2
H11A C11 H11B 107.4
C12 C11 C10 116.2(7)
C12 C11 H11A 108.2
C12 C11 H11B 108.2
O1 C12 C11 106.4(5)
O1 C12 C13 108.8(6)
O1 C12 C14 110.4(7)
C11 C12 C13 112.3(7)
C11 C12 C14 108.0(6)
C14 C12 C13 110.9(5)
C12 C13 H13A 109.5
C12 C13 H13B 109.5
C12 C13 H13C 109.5
H13A C13 H13B 109.5
H13A C13 H13C 109.5
H13B C13 H13C 109.5
O2 C14 C12 109.6(6)
O2 C14 H14 107.9
O2 C14 C15 110.0(7)
C12 C14 H14 107.9
C12 C14 C15 113.3(5)
C15 C14 H14 107.9
C6 C15 C14 115.2(7)
C6 C15 H15A 108.5
C6 C15 H15B 108.5
C14 C15 H15A 108.5
C14 C15 H15B 108.5
H15A C15 H15B 107.5
Br2 C16 H16 107.5
C17 C16 Br2 107.4(5)
C17 C16 H16 107.5
C17 C16 C22 115.4(6)
C22 C16 Br2 111.3(6)
C22 C16 H16 107.5
C16 C17 H17A 109.7
C16 C17 H17B 109.7
C16 C17 C18 109.6(7)
H17A C17 H17B 108.2
C18 C17 H17A 109.7
C18 C17 H17B 109.7
C17 C18 H18A 110.1
C17 C18 H18B 110.1
H18A C18 H18B 108.4
C19 C18 C17 108.2(7)
C19 C18 H18A 110.1
C19 C18 H18B 110.1
C18 C19 C21 116.4(6)
C20 C19 C18 118.5(8)
C20 C19 C21 124.9(7)
C19 C20 H20A 120.0
C19 C20 H20B 120.0
H20A C20 H20B 120.0
C19 C21 C22 107.6(6)
C19 C21 C30 110.9(6)
C25 C21 C19 111.7(6)
C25 C21 C22 110.8(7)
C25 C21 C30 107.0(6)
C30 C21 C22 108.9(5)
C16 C22 C21 107.2(7)
C16 C22 C23 111.9(6)
C16 C22 C24 109.3(5)
C23 C22 C21 109.0(5)
C23 C22 C24 108.5(8)
C24 C22 C21 111.1(6)
C22 C23 H23A 109.5
C22 C23 H23B 109.5
C22 C23 H23C 109.5
H23A C23 H23B 109.5
H23A C23 H23C 109.5
H23B C23 H23C 109.5
C22 C24 H24A 109.5
C22 C24 H24B 109.5
C22 C24 H24C 109.5
H24A C24 H24B 109.5
H24A C24 H24C 109.5
H24B C24 H24C 109.5
C21 C25 H25A 108.4
C21 C25 H25B 108.4
H25A C25 H25B 107.5
C26 C25 C21 115.5(7)
C26 C25 H25A 108.4
C26 C25 H25B 108.4
O4 C26 C25 109.6(7)
O4 C26 H26 107.7
O4 C26 C27 111.2(6)
C25 C26 H26 107.7
C27 C26 C25 112.8(5)
C27 C26 H26 107.7
O3 C27 C26 107.5(6)
O3 C27 C28 107.0(6)
O3 C27 C29 112.3(5)
C26 C27 C28 113.2(6)
C26 C27 C29 106.9(6)
C28 C27 C29 110.0(6)
C27 C28 H28A 109.5
C27 C28 H28B 109.5
C27 C28 H28C 109.5
H28A C28 H28B 109.5
H28A C28 H28C 109.5
H28B C28 H28C 109.5
C27 C29 H29A 109.9
C27 C29 H29B 109.9
C27 C29 C30 108.9(7)
H29A C29 H29B 108.3
C30 C29 H29A 109.9
C30 C29 H29B 109.9
C21 C30 H30A 109.1
C21 C30 H30B 109.1
C29 C30 C21 112.3(5)
C29 C30 H30A 109.1
C29 C30 H30B 109.1
H30A C30 H30B 107.9

loop_
_geom_bond_atom_site_label_1
_geom_bond_atom_site_label_2
_geom_bond_distance
Br1 C1 1.987(8)
O1 H1 0.8400
O1 C12 1.456(9)
O2 H2 0.8400
O2 C14 1.413(9)
Br2 C16 1.987(7)
O3 H3 0.8400
O3 C27 1.440(10)
O4 H4 0.8400
O4 C26 1.437(9)
C1 H1A 1.0000
C1 C2 1.524(12)
C1 C7 1.554(11)
C2 H2A 0.9900
C2 H2B 0.9900
C2 C3 1.494(11)
C3 H3A 0.9900
C3 H3B 0.9900
C3 C4 1.516(10)
C4 C5 1.308(10)
C4 C6 1.541(11)
C5 H5A 0.9500
C5 H5B 0.9500
C6 C7 1.578(10)
C6 C10 1.558(9)
C6 C15 1.542(10)
C7 C8 1.530(9)
C7 C9 1.525(12)
C8 H8A 0.9800
C8 H8B 0.9800
C8 H8C 0.9800
C9 H9A 0.9800
C9 H9B 0.9800
C9 H9C 0.9800
C10 H10A 0.9900
C10 H10B 0.9900
C10 C11 1.503(9)
C11 H11A 0.9900
C11 H11B 0.9900
C11 C12 1.499(10)
C12 C13 1.526(10)
C12 C14 1.517(9)
C13 H13A 0.9800
C13 H13B 0.9800
C13 H13C 0.9800
C14 H14 1.0000
C14 C15 1.550(10)
C15 H15A 0.9900
C15 H15B 0.9900
C16 H16 1.0000
C16 C17 1.499(12)
C16 C22 1.527(11)
C17 H17A 0.9900
C17 H17B 0.9900
C17 C18 1.567(11)
C18 H18A 0.9900
C18 H18B 0.9900
C18 C19 1.506(11)
C19 C20 1.308(10)
C19 C21 1.535(12)
C20 H20A 0.9500
C20 H20B 0.9500
C21 C22 1.625(10)
C21 C25 1.530(10)
C21 C30 1.554(9)
C22 C23 1.530(9)
C22 C24 1.542(12)
C23 H23A 0.9800
C23 H23B 0.9800
C23 H23C 0.9800
C24 H24A 0.9800
C24 H24B 0.9800
C24 H24C 0.9800
C25 H25A 0.9900
C25 H25B 0.9900
C25 C26 1.510(10)
C26 H26 1.0000
C26 C27 1.508(9)
C27 C28 1.526(10)
C27 C29 1.540(11)
C28 H28A 0.9800
C28 H28B 0.9800
C28 H28C 0.9800
C29 H29A 0.9900
C29 H29B 0.9900
C29 C30 1.551(10)
C30 H30A 0.9900
C30 H30B 0.9900

loop_
_geom_hbond_atom_site_label_D
_geom_hbond_atom_site_label_H
_geom_hbond_atom_site_label_A
_geom_hbond_distance_DH
_geom_hbond_distance_HA
_geom_hbond_distance_DA
_geom_hbond_angle_DHA
_geom_hbond_site_symmetry_A
O1 H1 O3 0.84 2.08 2.787(6) 142.1 3_565
O2 H2 O1 0.84 1.87 2.699(6) 169.2 3_465
O3 H3 O4 0.84 1.85 2.680(5) 169.8 3_565
O4 H4 O2 0.84 1.90 2.668(6) 151.7 3_465

loop_
_geom_torsion_atom_site_label_1
_geom_torsion_atom_site_label_2
_geom_torsion_atom_site_label_3
_geom_torsion_atom_site_label_4
_geom_torsion
Br1 C1 C2 C3 -177.1(5)
Br1 C1 C7 C6 178.7(4)
Br1 C1 C7 C8 -60.9(7)
Br1 C1 C7 C9 57.9(6)
O1 C12 C14 O2 60.2(7)
O1 C12 C14 C15 -63.0(9)
O2 C14 C15 C6 -176.4(5)
Br2 C16 C17 C18 175.2(5)
Br2 C16 C22 C21 -178.6(4)
Br2 C16 C22 C23 62.0(8)
Br2 C16 C22 C24 -58.2(7)
O3 C27 C29 C30 -55.9(7)
O4 C26 C27 O3 -61.2(8)
O4 C26 C27 C28 56.7(9)
O4 C26 C27 C29 178.0(6)
C1 C2 C3 C4 -54.9(8)
C2 C1 C7 C6 -57.6(8)
C2 C1 C7 C8 62.8(9)
C2 C1 C7 C9 -178.4(7)
C2 C3 C4 C5 -115.1(8)
C2 C3 C4 C6 59.3(8)
C3 C4 C6 C7 -59.4(8)
C3 C4 C6 C10 61.9(8)
C3 C4 C6 C15 -179.3(6)
C4 C6 C7 C1 55.6(6)
C4 C6 C7 C8 -64.8(8)
C4 C6 C7 C9 173.8(6)
C4 C6 C10 C11 72.7(8)
C4 C6 C15 C14 -72.0(7)
C5 C4 C6 C7 114.6(8)
C5 C4 C6 C10 -124.1(8)
C5 C4 C6 C15 -5.3(10)
C6 C10 C11 C12 54.4(9)
C7 C1 C2 C3 57.3(9)
C7 C6 C10 C11 -168.1(7)
C7 C6 C15 C14 169.3(5)
C10 C6 C7 C1 -64.6(7)
C10 C6 C7 C8 175.1(7)
C10 C6 C7 C9 53.7(8)
C10 C6 C15 C14 47.5(8)
C10 C11 C12 O1 63.5(7)
C10 C11 C12 C13 -177.6(6)
C10 C11 C12 C14 -54.9(8)
C11 C12 C14 O2 176.1(6)
C11 C12 C14 C15 52.9(9)
C12 C14 C15 C6 -53.4(9)
C13 C12 C14 O2 -60.4(9)
C13 C12 C14 C15 176.4(8)
C15 C6 C7 C1 175.5(5)
C15 C6 C7 C8 55.1(8)
C15 C6 C7 C9 -66.3(7)
C15 C6 C10 C11 -47.1(9)
C16 C17 C18 C19 54.6(8)
C17 C16 C22 C21 58.7(7)
C17 C16 C22 C23 -60.7(9)
C17 C16 C22 C24 179.1(6)
C17 C18 C19 C20 118.0(8)
C17 C18 C19 C21 -57.6(9)
C18 C19 C21 C22 57.4(8)
C18 C19 C21 C25 179.2(6)
C18 C19 C21 C30 -61.6(8)
C19 C21 C22 C16 -53.0(6)
C19 C21 C22 C23 68.3(8)
C19 C21 C22 C24 -172.2(6)
C19 C21 C25 C26 71.6(8)
C19 C21 C30 C29 -68.3(8)
C20 C19 C21 C22 -117.9(8)
C20 C19 C21 C25 3.9(11)
C20 C19 C21 C30 123.1(8)
C21 C25 C26 O4 179.6(6)
C21 C25 C26 C27 55.2(9)
C22 C16 C17 C18 -60.1(8)
C22 C21 C25 C26 -168.4(6)
C22 C21 C30 C29 173.5(7)
C25 C21 C22 C16 -175.4(5)
C25 C21 C22 C23 -54.1(9)
C25 C21 C22 C24 65.4(7)
C25 C21 C30 C29 53.8(9)
C25 C26 C27 O3 62.3(9)
C25 C26 C27 C28 -179.7(8)
C25 C26 C27 C29 -58.4(9)
C26 C27 C29 C30 61.8(8)
C27 C29 C30 C21 -62.6(8)
C28 C27 C29 C30 -174.9(6)
C30 C21 C22 C16 67.3(7)
C30 C21 C22 C23 -171.4(7)
C30 C21 C22 C24 -52.0(8)
C30 C21 C25 C26 -49.9(8)

loop_
_twin_individual_id
_twin_individual_mass_fraction_refined
1 0.551(18)
2 0.449(18)
